data_4341779
loop_
_publ_author_name
'Smiles, Danil E.'
'Wu, Guang'
'Hayton, Trevor W.'

_publ_section_title
;
 Reversible Chalcogen-Atom Transfer to a Terminal Uranium Sulfide.
;
_journal_name_full 'Inorganic chemistry'
_journal_page_first 141202142139009
_journal_paper_doi 10.1021/ic502500z
_journal_year 2014
_chemical_formula_sum 'C30 H78 K N3 O6 S2 Si6 U'
_chemical_formula_weight 1086.74
_chemical_name_systematic
; 
 ? 
;
_space_group_IT_number 14
_symmetry_cell_setting monoclinic
_symmetry_space_group_name_Hall '-P 2yn'
_symmetry_space_group_name_H-M 'P 1 21/n 1'
_atom_sites_solution_hydrogens geom
_atom_sites_solution_primary direct
_atom_sites_solution_secondary difmap
_audit_creation_method SHELXL-97
_cell_angle_alpha 90.00
_cell_angle_beta 105.223(2)
_cell_angle_gamma 90.00
_cell_formula_units_Z 4
_cell_length_a 12.9305(4)
_cell_length_b 17.8735(5)
_cell_length_c 22.5628(7)
_cell_measurement_temperature 100(2)
_cell_volume 5031.6(3)
_computing_structure_refinement 'SHELXL-97 (Sheldrick, 2008)'
_computing_structure_solution 'SHELXS-97 (Sheldrick, 2008)'
_diffrn_ambient_temperature 100(2)
_diffrn_measured_fraction_theta_full 1.000
_diffrn_measured_fraction_theta_max 1.000
_diffrn_radiation_monochromator graphite
_diffrn_radiation_source 'fine-focus sealed tube'
_diffrn_radiation_type MoK\a
_diffrn_radiation_wavelength 0.71073
_diffrn_reflns_av_R_equivalents 0.0418
_diffrn_reflns_av_sigmaI/netI 0.0515
_diffrn_reflns_limit_h_max 11
_diffrn_reflns_limit_h_min -16
_diffrn_reflns_limit_k_max 21
_diffrn_reflns_limit_k_min -22
_diffrn_reflns_limit_l_max 28
_diffrn_reflns_limit_l_min -28
_diffrn_reflns_number 32568
_diffrn_reflns_theta_full 27.10
_diffrn_reflns_theta_max 27.10
_diffrn_reflns_theta_min 1.47
_exptl_absorpt_coefficient_mu 3.571
_exptl_absorpt_correction_T_max 0.7457
_exptl_absorpt_correction_T_min 0.5645
_exptl_absorpt_correction_type multi-scan
_exptl_absorpt_process_details SADABS
_exptl_crystal_colour red-orange
_exptl_crystal_density_diffrn 1.435
_exptl_crystal_density_method 'not measured'
_exptl_crystal_description block
_exptl_crystal_F_000 2216
_exptl_crystal_size_max 0.1
_exptl_crystal_size_mid 0.1
_exptl_crystal_size_min 0.1
_refine_diff_density_max 8.120
_refine_diff_density_min -3.889
_refine_diff_density_rms 0.219
_refine_ls_extinction_method none
_refine_ls_goodness_of_fit_ref 1.053
_refine_ls_hydrogen_treatment mixed
_refine_ls_matrix_type full
_refine_ls_number_parameters 460
_refine_ls_number_reflns 11110
_refine_ls_number_restraints 0
_refine_ls_restrained_S_all 1.053
_refine_ls_R_factor_all 0.1043
_refine_ls_R_factor_gt 0.0814
_refine_ls_shift/su_max 0.000
_refine_ls_shift/su_mean 0.000
_refine_ls_structure_factor_coef Fsqd
_refine_ls_weighting_details 'calc w=1/[\s^2^(Fo^2^)+(0.1000P)^2^+73.2545P] where P=(Fo^2^+2Fc^2^)/3'
_refine_ls_weighting_scheme calc
_refine_ls_wR_factor_gt 0.2018
_refine_ls_wR_factor_ref 0.2165
_reflns_number_gt 8608
_reflns_number_total 11110
_reflns_threshold_expression >2sigma(I)
_cod_data_source_file ic502500z_si_001.cif
_cod_data_source_block complex_2
_cod_depositor_comments
;
The following automatic conversions were performed:

'_symmetry_cell_setting' value 'Monoclinic' changed to 'monoclinic'
according to
/home/saulius/struct/COD-crude-data--automatic-downloads/rss-feeds/ACS/lib/dictionaries/cif_core.dic
dictionary named 'cif_core.dic' version 2.4.2 from 2011-04-26.

Automatic conversion script
Id: cif_fix_values 2935 2014-11-11 08:27:57Z andrius 
;
_cod_original_sg_symbol_H-M P2(1)/n
_cod_database_code 4341779

loop_
_symmetry_equiv_pos_as_xyz
'x, y, z'
'-x+1/2, y+1/2, -z+1/2'
'-x, -y, -z'
'x-1/2, -y-1/2, z-1/2'

loop_
_atom_site_label
_atom_site_type_symbol
_atom_site_fract_x
_atom_site_fract_y
_atom_site_fract_z
_atom_site_U_iso_or_equiv
_atom_site_adp_type
_atom_site_occupancy
_atom_site_symmetry_multiplicity
_atom_site_calc_flag
_atom_site_refinement_flags
U1 U 0.35241(3) 0.23951(2) 0.088254(16) 0.03125(14) Uani 1 1 d .
Si2 Si 0.3067(3) 0.2771(2) -0.07507(15) 0.0519(9) Uani 1 1 d .
K1 K -0.1000(3) 0.23832(18) 0.06995(14) 0.0653(9) Uani 1 1 d .
S2 S 0.1805(3) 0.1565(2) 0.0242(2) 0.0788(13) Uani 1 1 d .
Si3 Si 0.5173(2) 0.35015(17) 0.21345(12) 0.0331(6) Uani 1 1 d .
Si5 Si 0.4741(3) 0.0664(2) 0.1195(2) 0.0608(10) Uani 1 1 d .
Si1 Si 0.5253(3) 0.2980(2) 0.00679(17) 0.0520(9) Uani 1 1 d .
Si4 Si 0.3251(3) 0.42146(19) 0.13308(15) 0.0490(8) Uani 1 1 d .
S1 S 0.1491(3) 0.2479(3) 0.07966(18) 0.0780(13) Uani 1 1 d .
N1 N 0.3911(7) 0.2721(5) -0.0019(4) 0.0339(18) Uani 1 1 d .
O6 O -0.0805(10) 0.2202(9) 0.1962(5) 0.090(4) Uani 1 1 d .
O2 O -0.1302(6) 0.3851(5) 0.0201(4) 0.050(2) Uani 1 1 d .
O3 O -0.1169(7) 0.2583(5) -0.0498(4) 0.053(2) Uani 1 1 d .
N2 N 0.4087(7) 0.3441(5) 0.1494(4) 0.0333(18) Uani 1 1 d .
C5 C 0.3482(15) 0.3526(11) -0.1239(8) 0.088(6) Uani 1 1 d .
H5A H 0.3840 0.3935 -0.0974 0.132 Uiso 1 1 calc R
H5B H 0.2844 0.3720 -0.1537 0.132 Uiso 1 1 calc R
H5C H 0.3974 0.3312 -0.1458 0.132 Uiso 1 1 calc R
C10 C 0.3919(14) 0.5140(7) 0.1546(7) 0.079(5) Uani 1 1 d .
H10A H 0.4300 0.5138 0.1983 0.119 Uiso 1 1 calc R
H10B H 0.3377 0.5537 0.1466 0.119 Uiso 1 1 calc R
H10C H 0.4430 0.5230 0.1301 0.119 Uiso 1 1 calc R
Si6 Si 0.3464(3) 0.11603(18) 0.20568(14) 0.0438(7) Uani 1 1 d .
C17 C 0.2269(11) 0.0532(9) 0.1819(6) 0.064(4) Uani 1 1 d .
H17A H 0.1851 0.0667 0.1404 0.096 Uiso 1 1 calc R
H17B H 0.1823 0.0589 0.2106 0.096 Uiso 1 1 calc R
H17C H 0.2508 0.0011 0.1822 0.096 Uiso 1 1 calc R
C29 C -0.052(2) 0.2788(13) 0.2320(8) 0.105(7) Uani 1 1 d .
H29A H 0.0276 0.2804 0.2452 0.126 Uiso 1 1 calc R
H29B H -0.0772 0.2715 0.2693 0.126 Uiso 1 1 calc R
C14 C 0.6157(12) 0.0575(11) 0.1663(14) 0.136(11) Uani 1 1 d .
H14A H 0.6555 0.1027 0.1614 0.204 Uiso 1 1 calc R
H14B H 0.6488 0.0139 0.1524 0.204 Uiso 1 1 calc R
H14C H 0.6172 0.0512 0.2097 0.204 Uiso 1 1 calc R
C15 C 0.4633(13) 0.0852(9) 0.0345(8) 0.073(4) Uani 1 1 d .
H15A H 0.3987 0.0610 0.0092 0.109 Uiso 1 1 calc R
H15B H 0.5266 0.0650 0.0239 0.109 Uiso 1 1 calc R
H15C H 0.4590 0.1393 0.0270 0.109 Uiso 1 1 calc R
C11 C 0.2149(11) 0.4154(11) 0.1734(7) 0.084(6) Uani 1 1 d .
H11A H 0.1785 0.3670 0.1644 0.126 Uiso 1 1 calc R
H11B H 0.1633 0.4558 0.1591 0.126 Uiso 1 1 calc R
H11C H 0.2457 0.4201 0.2179 0.126 Uiso 1 1 calc R
C18 C 0.3001(12) 0.2027(8) 0.2378(6) 0.061(4) Uani 1 1 d .
H18A H 0.3624 0.2318 0.2600 0.091 Uiso 1 1 calc R
H18B H 0.2571 0.1888 0.2660 0.091 Uiso 1 1 calc R
H18C H 0.2564 0.2329 0.2042 0.091 Uiso 1 1 calc R
O5 O -0.0934(14) 0.1000(8) 0.1181(6) 0.112(5) Uani 1 1 d .
C24 C -0.1137(14) 0.1294(9) -0.0632(7) 0.072(4) Uani 1 1 d .
H24A H -0.1395 0.0888 -0.0934 0.086 Uiso 1 1 calc R
H24B H -0.0344 0.1290 -0.0521 0.086 Uiso 1 1 calc R
C20 C -0.0853(11) 0.4391(8) 0.0662(7) 0.063(4) Uani 1 1 d .
H20A H -0.1028 0.4902 0.0496 0.075 Uiso 1 1 calc R
H20B H -0.0063 0.4338 0.0789 0.075 Uiso 1 1 calc R
C21 C -0.0831(10) 0.3871(8) -0.0301(6) 0.060(4) Uani 1 1 d .
H21A H -0.0054 0.3767 -0.0152 0.072 Uiso 1 1 calc R
H21B H -0.0921 0.4376 -0.0487 0.072 Uiso 1 1 calc R
C8 C 0.6236(9) 0.4150(8) 0.2037(5) 0.050(3) Uani 1 1 d .
H8A H 0.6486 0.3994 0.1682 0.076 Uiso 1 1 calc R
H8B H 0.6837 0.4139 0.2407 0.076 Uiso 1 1 calc R
H8C H 0.5947 0.4659 0.1971 0.076 Uiso 1 1 calc R
C12 C 0.2632(11) 0.4298(8) 0.0485(5) 0.062(4) Uani 1 1 d .
H12A H 0.3187 0.4235 0.0265 0.093 Uiso 1 1 calc R
H12B H 0.2302 0.4793 0.0394 0.093 Uiso 1 1 calc R
H12C H 0.2084 0.3911 0.0354 0.093 Uiso 1 1 calc R
C23 C -0.1521(12) 0.2002(10) -0.0907(6) 0.068(4) Uani 1 1 d .
H23A H -0.1261 0.2079 -0.1278 0.082 Uiso 1 1 calc R
H23B H -0.2314 0.1998 -0.1035 0.082 Uiso 1 1 calc R
C16 C 0.4437(13) 0.0701(8) 0.2726(6) 0.074(5) Uani 1 1 d .
H16A H 0.4646 0.0211 0.2600 0.110 Uiso 1 1 calc R
H16B H 0.4097 0.0636 0.3063 0.110 Uiso 1 1 calc R
H16C H 0.5075 0.1017 0.2864 0.110 Uiso 1 1 calc R
C2 C 0.5521(12) 0.3989(9) 0.0131(7) 0.071(4) Uani 1 1 d .
H2A H 0.5046 0.4247 -0.0220 0.107 Uiso 1 1 calc R
H2B H 0.6269 0.4082 0.0133 0.107 Uiso 1 1 calc R
H2C H 0.5392 0.4177 0.0513 0.107 Uiso 1 1 calc R
C4 C 0.3104(12) 0.1857(8) -0.1146(6) 0.063(4) Uani 1 1 d .
H4A H 0.3821 0.1779 -0.1204 0.094 Uiso 1 1 calc R
H4B H 0.2576 0.1862 -0.1547 0.094 Uiso 1 1 calc R
H4C H 0.2936 0.1452 -0.0894 0.094 Uiso 1 1 calc R
C25 C -0.116(3) 0.0491(12) 0.0169(11) 0.21(2) Uani 1 1 d .
H25A H -0.1578 0.0092 -0.0090 0.253 Uiso 1 1 calc R
H25B H -0.0399 0.0417 0.0168 0.253 Uiso 1 1 calc R
C6 C 0.1639(9) 0.3016(10) -0.0803(5) 0.061(4) Uani 1 1 d .
H6A H 0.1444 0.2827 -0.0439 0.092 Uiso 1 1 calc R
H6B H 0.1172 0.2788 -0.1172 0.092 Uiso 1 1 calc R
H6C H 0.1552 0.3561 -0.0824 0.092 Uiso 1 1 calc R
C7 C 0.5854(11) 0.2568(7) 0.2349(6) 0.057(4) Uani 1 1 d .
H7A H 0.6154 0.2544 0.2795 0.085 Uiso 1 1 calc R
H7B H 0.6432 0.2512 0.2145 0.085 Uiso 1 1 calc R
H7C H 0.5331 0.2165 0.2218 0.085 Uiso 1 1 calc R
C19 C -0.1293(14) 0.4274(10) 0.1196(7) 0.076(5) Uani 1 1 d .
H19A H -0.1055 0.4681 0.1499 0.092 Uiso 1 1 calc R
H19B H -0.2086 0.4276 0.1063 0.092 Uiso 1 1 calc R
C1 C 0.5855(11) 0.2584(9) -0.0529(7) 0.067(4) Uani 1 1 d .
H1A H 0.5742 0.2042 -0.0554 0.100 Uiso 1 1 calc R
H1B H 0.6625 0.2691 -0.0420 0.100 Uiso 1 1 calc R
H1C H 0.5514 0.2812 -0.0928 0.100 Uiso 1 1 calc R
C13 C 0.4142(13) -0.0292(8) 0.1155(8) 0.076(5) Uani 1 1 d .
H13A H 0.4036 -0.0425 0.1556 0.114 Uiso 1 1 calc R
H13B H 0.4626 -0.0655 0.1042 0.114 Uiso 1 1 calc R
H13C H 0.3451 -0.0298 0.0845 0.114 Uiso 1 1 calc R
C26 C -0.1229(19) 0.0381(13) 0.0757(11) 0.109(7) Uani 1 1 d .
H26A H -0.0770 -0.0051 0.0930 0.131 Uiso 1 1 calc R
H26B H -0.1977 0.0240 0.0738 0.131 Uiso 1 1 calc R
N3 N 0.4050(6) 0.1357(5) 0.1469(4) 0.0344(19) Uani 1 1 d .
C3 C 0.6104(10) 0.2574(8) 0.0815(6) 0.056(3) Uani 1 1 d .
H3A H 0.5722 0.2622 0.1135 0.083 Uiso 1 1 calc R
H3B H 0.6785 0.2846 0.0941 0.083 Uiso 1 1 calc R
H3C H 0.6245 0.2044 0.0756 0.083 Uiso 1 1 calc R
C22 C -0.1339(11) 0.3309(9) -0.0769(6) 0.061(4) Uani 1 1 d .
H22A H -0.2117 0.3410 -0.0919 0.073 Uiso 1 1 calc R
H22B H -0.1021 0.3337 -0.1122 0.073 Uiso 1 1 calc R
O4 O -0.1484(12) 0.1161(7) -0.0115(6) 0.096(4) Uani 1 1 d .
O1 O -0.0916(14) 0.3569(8) 0.1467(5) 0.108(5) Uani 1 1 d .
C9 C 0.4780(11) 0.3821(8) 0.2837(5) 0.056(3) Uani 1 1 d .
H9A H 0.4529 0.4340 0.2781 0.084 Uiso 1 1 calc R
H9B H 0.5401 0.3789 0.3195 0.084 Uiso 1 1 calc R
H9C H 0.4204 0.3501 0.2902 0.084 Uiso 1 1 calc R
C28 C -0.051(2) 0.1525(14) 0.2174(9) 0.112(8) Uani 1 1 d .
H28A H -0.0732 0.1460 0.2560 0.134 Uiso 1 1 calc R
H28B H 0.0281 0.1504 0.2284 0.134 Uiso 1 1 calc R
C27 C -0.0919(18) 0.0874(14) 0.1777(10) 0.107(8) Uani 1 1 d .
H27A H -0.0461 0.0435 0.1930 0.128 Uiso 1 1 calc R
H27B H -0.1654 0.0756 0.1802 0.128 Uiso 1 1 calc R
C30 C -0.0895(16) 0.3505(14) 0.2059(8) 0.096(7) Uani 1 1 d .
H30A H -0.1627 0.3588 0.2105 0.116 Uiso 1 1 calc R
H30B H -0.0427 0.3901 0.2294 0.116 Uiso 1 1 calc R

loop_
_atom_site_aniso_label
_atom_site_aniso_U_11
_atom_site_aniso_U_22
_atom_site_aniso_U_33
_atom_site_aniso_U_23
_atom_site_aniso_U_13
_atom_site_aniso_U_12
U1 0.0359(2) 0.0345(2) 0.02730(19) 0.00548(14) 0.01539(14) 0.00719(16)
Si2 0.0510(19) 0.072(2) 0.0319(16) -0.0080(15) 0.0088(14) 0.0020(17)
K1 0.089(2) 0.0696(19) 0.0421(15) 0.0025(13) 0.0260(15) -0.0262(17)
S2 0.052(2) 0.066(2) 0.098(3) 0.014(2) -0.018(2) -0.0174(17)
Si3 0.0330(14) 0.0446(16) 0.0209(12) -0.0003(11) 0.0059(10) 0.0023(12)
Si5 0.050(2) 0.0412(19) 0.096(3) 0.0174(19) 0.028(2) 0.0174(16)
Si1 0.0504(19) 0.058(2) 0.058(2) -0.0162(16) 0.0320(17) -0.0162(16)
Si4 0.0504(18) 0.0469(18) 0.0395(17) -0.0114(14) -0.0061(14) 0.0195(15)
S1 0.0488(19) 0.136(4) 0.0446(19) -0.018(2) 0.0033(15) -0.006(2)
N1 0.035(4) 0.047(5) 0.024(4) -0.004(3) 0.016(3) 0.002(4)
O6 0.087(8) 0.131(11) 0.061(7) 0.027(7) 0.035(6) 0.050(8)
O2 0.033(4) 0.066(6) 0.049(5) 0.003(4) 0.008(3) -0.003(4)
O3 0.039(4) 0.076(6) 0.049(5) 0.009(4) 0.020(4) 0.008(4)
N2 0.034(4) 0.045(5) 0.024(4) 0.004(3) 0.013(3) 0.009(4)
C5 0.096(13) 0.114(15) 0.068(10) 0.036(10) 0.046(10) 0.011(11)
C10 0.102(13) 0.035(7) 0.082(11) -0.003(7) -0.009(9) 0.011(7)
Si6 0.0461(17) 0.0450(17) 0.0365(16) 0.0090(13) 0.0042(13) -0.0180(14)
C17 0.065(9) 0.075(10) 0.052(8) 0.002(7) 0.014(6) -0.030(7)
C29 0.15(2) 0.121(17) 0.045(9) -0.004(11) 0.028(11) -0.019(16)
C14 0.039(8) 0.068(12) 0.28(3) 0.006(16) 0.004(13) 0.014(8)
C15 0.073(10) 0.063(9) 0.092(12) -0.010(8) 0.039(9) 0.012(8)
C11 0.048(8) 0.128(15) 0.073(10) -0.056(10) 0.009(7) 0.032(9)
C18 0.077(9) 0.070(9) 0.045(7) -0.003(6) 0.033(7) -0.022(7)
O5 0.164(14) 0.092(10) 0.077(9) 0.027(8) 0.027(9) -0.028(10)
C24 0.075(10) 0.069(10) 0.070(10) -0.013(8) 0.015(8) -0.011(8)
C20 0.051(7) 0.055(8) 0.070(9) 0.016(7) -0.006(7) -0.008(6)
C21 0.045(7) 0.075(9) 0.067(9) 0.032(7) 0.027(6) 0.009(6)
C8 0.039(6) 0.077(9) 0.036(6) 0.001(6) 0.012(5) -0.014(6)
C12 0.070(9) 0.061(8) 0.037(6) -0.005(5) -0.019(6) 0.042(7)
C23 0.055(8) 0.109(13) 0.048(8) -0.011(8) 0.028(6) 0.013(8)
C16 0.092(11) 0.060(9) 0.048(8) 0.026(6) -0.018(7) -0.018(8)
C2 0.062(9) 0.070(10) 0.075(10) -0.018(8) 0.008(7) -0.021(7)
C4 0.061(8) 0.063(9) 0.053(8) -0.019(6) -0.004(6) 0.005(7)
C25 0.44(6) 0.065(14) 0.086(17) 0.009(12) 0.00(2) -0.08(2)
C6 0.038(6) 0.103(12) 0.035(6) 0.003(6) -0.006(5) 0.015(7)
C7 0.050(7) 0.057(8) 0.045(7) -0.004(5) -0.020(6) 0.010(6)
C19 0.083(11) 0.074(11) 0.063(10) -0.015(8) 0.004(8) -0.031(9)
C1 0.045(7) 0.105(12) 0.061(8) -0.027(8) 0.034(6) -0.015(7)
C13 0.080(11) 0.047(8) 0.098(12) -0.003(8) 0.020(9) 0.023(7)
C26 0.120(17) 0.095(16) 0.115(17) 0.045(14) 0.037(14) 0.032(13)
N3 0.023(4) 0.032(4) 0.047(5) 0.012(4) 0.006(3) 0.002(3)
C3 0.042(6) 0.072(9) 0.054(8) -0.007(6) 0.017(6) 0.006(6)
C22 0.054(8) 0.087(11) 0.051(7) 0.018(7) 0.029(6) 0.018(7)
O4 0.135(11) 0.080(8) 0.071(7) -0.012(6) 0.023(7) -0.053(8)
O1 0.187(15) 0.086(9) 0.053(7) -0.010(6) 0.036(8) -0.031(9)
C9 0.076(9) 0.065(8) 0.029(6) -0.018(5) 0.020(6) -0.017(7)
C28 0.16(2) 0.116(18) 0.066(12) 0.031(12) 0.041(13) 0.014(16)
C27 0.103(15) 0.123(18) 0.111(16) 0.057(15) 0.057(13) 0.054(14)
C30 0.084(12) 0.15(2) 0.053(10) -0.015(11) 0.014(8) 0.039(12)

loop_
_atom_type_symbol
_atom_type_description
_atom_type_scat_dispersion_real
_atom_type_scat_dispersion_imag
_atom_type_scat_source
C C 0.0033 0.0016 'International Tables Vol C Tables 4.2.6.8 and 6.1.1.4'
H H 0.0000 0.0000 'International Tables Vol C Tables 4.2.6.8 and 6.1.1.4'
N N 0.0061 0.0033 'International Tables Vol C Tables 4.2.6.8 and 6.1.1.4'
O O 0.0106 0.0060 'International Tables Vol C Tables 4.2.6.8 and 6.1.1.4'
Si Si 0.0817 0.0704 'International Tables Vol C Tables 4.2.6.8 and 6.1.1.4'
S S 0.1246 0.1234 'International Tables Vol C Tables 4.2.6.8 and 6.1.1.4'
K K 0.2009 0.2494 'International Tables Vol C Tables 4.2.6.8 and 6.1.1.4'
U U -9.6767 9.6646 'International Tables Vol C Tables 4.2.6.8 and 6.1.1.4'

loop_
_geom_angle_atom_site_label_1
_geom_angle_atom_site_label_2
_geom_angle_atom_site_label_3
_geom_angle
N3 U1 N1 128.4(3)
N3 U1 N2 108.1(3)
N1 U1 N2 102.4(3)
N3 U1 S1 103.5(2)
N1 U1 S1 111.9(2)
N2 U1 S1 98.7(2)
N3 U1 S2 86.7(2)
N1 U1 S2 90.3(2)
N2 U1 S2 146.2(2)
S1 U1 S2 47.65(15)
N1 Si2 C4 108.8(5)
N1 Si2 C6 116.0(5)
C4 Si2 C6 108.8(7)
N1 Si2 C5 112.7(7)
C4 Si2 C5 107.2(8)
C6 Si2 C5 102.8(8)
O3 K1 O5 121.0(4)
O3 K1 O1 121.2(4)
O5 K1 O1 117.8(4)
O3 K1 O6 178.9(4)
O5 K1 O6 60.1(5)
O1 K1 O6 57.8(4)
O3 K1 O4 60.0(3)
O5 K1 O4 61.9(4)
O1 K1 O4 169.8(5)
O6 K1 O4 121.1(4)
O3 K1 O2 60.7(3)
O5 K1 O2 173.8(4)
O1 K1 O2 60.7(3)
O6 K1 O2 118.3(4)
O4 K1 O2 118.3(3)
O3 K1 S1 82.8(2)
O5 K1 S1 95.6(4)
O1 K1 S1 92.5(4)
O6 K1 S1 96.7(3)
O4 K1 S1 97.7(3)
O2 K1 S1 90.5(2)
S1 S2 U1 62.33(14)
N2 Si3 C8 113.8(5)
N2 Si3 C9 112.5(5)
C8 Si3 C9 106.5(6)
N2 Si3 C7 112.3(5)
C8 Si3 C7 105.8(7)
C9 Si3 C7 105.3(7)
N3 Si5 C14 112.4(9)
N3 Si5 C13 115.2(6)
C14 Si5 C13 106.4(8)
N3 Si5 C15 108.8(5)
C14 Si5 C15 112.6(11)
C13 Si5 C15 101.0(8)
N1 Si1 C2 115.4(6)
N1 Si1 C1 114.0(5)
C2 Si1 C1 108.8(7)
N1 Si1 C3 108.9(5)
C2 Si1 C3 104.7(7)
C1 Si1 C3 104.0(7)
N2 Si4 C10 115.5(6)
N2 Si4 C12 110.9(5)
C10 Si4 C12 103.8(7)
N2 Si4 C11 111.1(7)
C10 Si4 C11 106.4(8)
C12 Si4 C11 108.8(7)
S2 S1 U1 70.02(16)
S2 S1 K1 105.12(19)
U1 S1 K1 173.6(2)
Si2 N1 Si1 116.8(5)
Si2 N1 U1 129.1(5)
Si1 N1 U1 114.0(4)
C29 O6 C28 120.1(17)
C29 O6 K1 117.7(12)
C28 O6 K1 114.4(12)
C21 O2 C20 112.7(10)
C21 O2 K1 107.2(7)
C20 O2 K1 110.4(7)
C23 O3 C22 114.3(11)
C23 O3 K1 119.9(8)
C22 O3 K1 121.0(8)
Si3 N2 Si4 116.8(5)
Si3 N2 U1 127.1(4)
Si4 N2 U1 115.8(4)
Si2 C5 H5A 109.5
Si2 C5 H5B 109.5
H5A C5 H5B 109.5
Si2 C5 H5C 109.5
H5A C5 H5C 109.5
H5B C5 H5C 109.5
Si4 C10 H10A 109.5
Si4 C10 H10B 109.5
H10A C10 H10B 109.5
Si4 C10 H10C 109.5
H10A C10 H10C 109.5
H10B C10 H10C 109.5
N3 Si6 C17 113.4(5)
N3 Si6 C18 112.2(5)
C17 Si6 C18 106.4(7)
N3 Si6 C16 111.7(6)
C17 Si6 C16 107.2(7)
C18 Si6 C16 105.3(7)
Si6 C17 H17A 109.5
Si6 C17 H17B 109.5
H17A C17 H17B 109.5
Si6 C17 H17C 109.5
H17A C17 H17C 109.5
H17B C17 H17C 109.5
O6 C29 C30 116.6(18)
O6 C29 H29A 108.2
C30 C29 H29A 108.2
O6 C29 H29B 108.2
C30 C29 H29B 108.2
H29A C29 H29B 107.3
Si5 C14 H14A 109.5
Si5 C14 H14B 109.5
H14A C14 H14B 109.5
Si5 C14 H14C 109.5
H14A C14 H14C 109.5
H14B C14 H14C 109.5
Si5 C15 H15A 109.5
Si5 C15 H15B 109.5
H15A C15 H15B 109.5
Si5 C15 H15C 109.5
H15A C15 H15C 109.5
H15B C15 H15C 109.5
Si4 C11 H11A 109.5
Si4 C11 H11B 109.5
H11A C11 H11B 109.5
Si4 C11 H11C 109.5
H11A C11 H11C 109.5
H11B C11 H11C 109.5
Si6 C18 H18A 109.5
Si6 C18 H18B 109.5
H18A C18 H18B 109.5
Si6 C18 H18C 109.5
H18A C18 H18C 109.5
H18B C18 H18C 109.5
C27 O5 C26 117.4(17)
C27 O5 K1 122.8(14)
C26 O5 K1 117.4(10)
O4 C24 C23 111.4(14)
O4 C24 H24A 109.3
C23 C24 H24A 109.3
O4 C24 H24B 109.3
C23 C24 H24B 109.3
H24A C24 H24B 108.0
O2 C20 C19 109.2(11)
O2 C20 H20A 109.8
C19 C20 H20A 109.8
O2 C20 H20B 109.8
C19 C20 H20B 109.8
H20A C20 H20B 108.3
O2 C21 C22 110.4(11)
O2 C21 H21A 109.6
C22 C21 H21A 109.6
O2 C21 H21B 109.6
C22 C21 H21B 109.6
H21A C21 H21B 108.1
Si3 C8 H8A 109.5
Si3 C8 H8B 109.5
H8A C8 H8B 109.5
Si3 C8 H8C 109.5
H8A C8 H8C 109.5
H8B C8 H8C 109.5
Si4 C12 H12A 109.5
Si4 C12 H12B 109.5
H12A C12 H12B 109.5
Si4 C12 H12C 109.5
H12A C12 H12C 109.5
H12B C12 H12C 109.5
O3 C23 C24 110.9(12)
O3 C23 H23A 109.5
C24 C23 H23A 109.5
O3 C23 H23B 109.5
C24 C23 H23B 109.5
H23A C23 H23B 108.0
Si6 C16 H16A 109.5
Si6 C16 H16B 109.5
H16A C16 H16B 109.5
Si6 C16 H16C 109.5
H16A C16 H16C 109.5
H16B C16 H16C 109.5
Si1 C2 H2A 109.5
Si1 C2 H2B 109.5
H2A C2 H2B 109.5
Si1 C2 H2C 109.5
H2A C2 H2C 109.5
H2B C2 H2C 109.5
Si2 C4 H4A 109.5
Si2 C4 H4B 109.5
H4A C4 H4B 109.5
Si2 C4 H4C 109.5
H4A C4 H4C 109.5
H4B C4 H4C 109.5
C26 C25 O4 119(3)
C26 C25 H25A 107.5
O4 C25 H25A 107.5
C26 C25 H25B 107.5
O4 C25 H25B 107.5
H25A C25 H25B 107.0
Si2 C6 H6A 109.5
Si2 C6 H6B 109.5
H6A C6 H6B 109.5
Si2 C6 H6C 109.5
H6A C6 H6C 109.5
H6B C6 H6C 109.5
Si3 C7 H7A 109.5
Si3 C7 H7B 109.5
H7A C7 H7B 109.5
Si3 C7 H7C 109.5
H7A C7 H7C 109.5
H7B C7 H7C 109.5
O1 C19 C20 108.2(15)
O1 C19 H19A 110.1
C20 C19 H19A 110.1
O1 C19 H19B 110.1
C20 C19 H19B 110.1
H19A C19 H19B 108.4
Si1 C1 H1A 109.5
Si1 C1 H1B 109.5
H1A C1 H1B 109.5
Si1 C1 H1C 109.5
H1A C1 H1C 109.5
H1B C1 H1C 109.5
Si5 C13 H13A 109.5
Si5 C13 H13B 109.5
H13A C13 H13B 109.5
Si5 C13 H13C 109.5
H13A C13 H13C 109.5
H13B C13 H13C 109.5
C25 C26 O5 117.2(19)
C25 C26 H26A 108.0
O5 C26 H26A 108.0
C25 C26 H26B 108.0
O5 C26 H26B 108.0
H26A C26 H26B 107.2
Si6 N3 Si5 119.9(5)
Si6 N3 U1 119.2(4)
Si5 N3 U1 118.6(5)
Si1 C3 H3A 109.5
Si1 C3 H3B 109.5
H3A C3 H3B 109.5
Si1 C3 H3C 109.5
H3A C3 H3C 109.5
H3B C3 H3C 109.5
O3 C22 C21 108.8(11)
O3 C22 H22A 109.9
C21 C22 H22A 109.9
O3 C22 H22B 109.9
C21 C22 H22B 109.9
H22A C22 H22B 108.3
C25 O4 C24 115(2)
C25 O4 K1 112.6(12)
C24 O4 K1 110.7(9)
C30 O1 C19 114.8(15)
C30 O1 K1 123.9(13)
C19 O1 K1 117.5(9)
Si3 C9 H9A 109.5
Si3 C9 H9B 109.5
H9A C9 H9B 109.5
Si3 C9 H9C 109.5
H9A C9 H9C 109.5
H9B C9 H9C 109.5
O6 C28 C27 118.6(18)
O6 C28 H28A 107.7
C27 C28 H28A 107.7
O6 C28 H28B 107.7
C27 C28 H28B 107.7
H28A C28 H28B 107.1
O5 C27 C28 112.4(18)
O5 C27 H27A 109.1
C28 C27 H27A 109.1
O5 C27 H27B 109.1
C28 C27 H27B 109.1
H27A C27 H27B 107.9
O1 C30 C29 113.6(16)
O1 C30 H30A 108.8
C29 C30 H30A 108.8
O1 C30 H30B 108.8
C29 C30 H30B 108.8
H30A C30 H30B 107.7

loop_
_geom_bond_atom_site_label_1
_geom_bond_atom_site_label_2
_geom_bond_distance
U1 N3 2.276(8)
U1 N1 2.294(8)
U1 N2 2.325(9)
U1 S1 2.589(4)
U1 S2 2.747(3)
Si2 N1 1.726(9)
Si2 C4 1.868(14)
Si2 C6 1.872(12)
Si2 C5 1.907(16)
K1 O3 2.677(9)
K1 O5 2.692(13)
K1 O1 2.721(13)
K1 O6 2.813(12)
K1 O4 2.816(12)
K1 O2 2.841(9)
K1 S1 3.176(5)
S2 S1 2.160(7)
Si3 N2 1.733(8)
Si3 C8 1.855(12)
Si3 C9 1.876(11)
Si3 C7 1.889(12)
Si5 N3 1.733(10)
Si5 C14 1.865(17)
Si5 C13 1.868(16)
Si5 C15 1.916(17)
Si1 N1 1.756(9)
Si1 C2 1.835(15)
Si1 C1 1.863(13)
Si1 C3 1.900(14)
Si4 N2 1.734(9)
Si4 C10 1.870(15)
Si4 C12 1.871(11)
Si4 C11 1.884(16)
O6 C29 1.31(2)
O6 C28 1.32(2)
O2 C21 1.420(15)
O2 C20 1.425(16)
O3 C23 1.385(18)
O3 C22 1.427(16)
C5 H5A 0.9800
C5 H5B 0.9800
C5 H5C 0.9800
C10 H10A 0.9800
C10 H10B 0.9800
C10 H10C 0.9800
Si6 N3 1.727(9)
Si6 C17 1.871(13)
Si6 C18 1.875(15)
Si6 C16 1.882(13)
C17 H17A 0.9800
C17 H17B 0.9800
C17 H17C 0.9800
C29 C30 1.44(3)
C29 H29A 0.9900
C29 H29B 0.9900
C14 H14A 0.9800
C14 H14B 0.9800
C14 H14C 0.9800
C15 H15A 0.9800
C15 H15B 0.9800
C15 H15C 0.9800
C11 H11A 0.9800
C11 H11B 0.9800
C11 H11C 0.9800
C18 H18A 0.9800
C18 H18B 0.9800
C18 H18C 0.9800
O5 C27 1.36(2)
O5 C26 1.45(3)
C24 O4 1.376(19)
C24 C23 1.44(2)
C24 H24A 0.9900
C24 H24B 0.9900
C20 C19 1.48(2)
C20 H20A 0.9900
C20 H20B 0.9900
C21 C22 1.48(2)
C21 H21A 0.9900
C21 H21B 0.9900
C8 H8A 0.9800
C8 H8B 0.9800
C8 H8C 0.9800
C12 H12A 0.9800
C12 H12B 0.9800
C12 H12C 0.9800
C23 H23A 0.9900
C23 H23B 0.9900
C16 H16A 0.9800
C16 H16B 0.9800
C16 H16C 0.9800
C2 H2A 0.9800
C2 H2B 0.9800
C2 H2C 0.9800
C4 H4A 0.9800
C4 H4B 0.9800
C4 H4C 0.9800
C25 C26 1.37(3)
C25 O4 1.37(3)
C25 H25A 0.9900
C25 H25B 0.9900
C6 H6A 0.9800
C6 H6B 0.9800
C6 H6C 0.9800
C7 H7A 0.9800
C7 H7B 0.9800
C7 H7C 0.9800
C19 O1 1.43(2)
C19 H19A 0.9900
C19 H19B 0.9900
C1 H1A 0.9800
C1 H1B 0.9800
C1 H1C 0.9800
C13 H13A 0.9800
C13 H13B 0.9800
C13 H13C 0.9800
C26 H26A 0.9900
C26 H26B 0.9900
C3 H3A 0.9800
C3 H3B 0.9800
C3 H3C 0.9800
C22 H22A 0.9900
C22 H22B 0.9900
O1 C30 1.33(2)
C9 H9A 0.9800
C9 H9B 0.9800
C9 H9C 0.9800
C28 C27 1.48(3)
C28 H28A 0.9900
C28 H28B 0.9900
C27 H27A 0.9900
C27 H27B 0.9900
C30 H30A 0.9900
C30 H30B 0.9900
